data_4028979
loop_
_publ_author_name
'Cao, Sheng'
'Wang, Yibin'
'Peng, Xiaohua'

_publ_section_title
;
 The Leaving Group Strongly Affects H2O2-Induced DNA Cross-Linking by
 Arylboronates.
;
_journal_issue 2
_journal_name_full 'The Journal of organic chemistry'
_journal_page_first 501
_journal_page_last 508
_journal_paper_doi 10.1021/jo401901x
_journal_volume 79
_journal_year 2014
_chemical_formula_moiety '0.5(C28 H38 B2 Br4 O4)'
_chemical_formula_sum 'C14 H19 B Br2 O2'
_chemical_formula_weight 389.92
_chemical_name_systematic
;
 ? 
;
_space_group_crystal_system monoclinic
_space_group_IT_number 15
_space_group_name_Hall '-C 2yc'
_space_group_name_H-M_alt 'C 1 2/c 1'
_symmetry_space_group_name_Hall '-C 2yc'
_symmetry_space_group_name_H-M 'C 1 2/c 1'
_atom_sites_solution_hydrogens geom
_atom_sites_solution_primary iterative
_atom_sites_solution_secondary difmap
_audit_creation_date 2013-03-20
_audit_creation_method
;
  Olex2 1.2
  (compiled Dec  5 2012 16:20:19, GUI svn.r4385)
;
_cell_angle_alpha 90.00
_cell_angle_beta 94.845(4)
_cell_angle_gamma 90.00
_cell_formula_units_Z 4
_cell_length_a 10.9950(5)
_cell_length_b 15.2779(7)
_cell_length_c 9.2804(4)
_cell_measurement_reflns_used 3626
_cell_measurement_temperature 100.25(10)
_cell_measurement_theta_max 29.3625
_cell_measurement_theta_min 3.4524
_cell_volume 1553.36(12)
_computing_cell_refinement
;
CrysAlisPro, Agilent Technologies,
Version 1.171.35.15 (release 03-08-2011 CrysAlis171 .NET)
(compiled Aug  3 2011,13:03:54)
;
_computing_data_collection
;
CrysAlisPro, Agilent Technologies,
Version 1.171.35.15 (release 03-08-2011 CrysAlis171 .NET)
(compiled Aug  3 2011,13:03:54)
;
_computing_data_reduction
;
CrysAlisPro, Agilent Technologies,
Version 1.171.35.15 (release 03-08-2011 CrysAlis171 .NET)
(compiled Aug  3 2011,13:03:54)
;
_computing_molecular_graphics
;
O. V. Dolomanov, L. J. Bourhis, R. J. Gildea, J. A. K. Howard and H. Puschmann,
OLEX2: a complete structure solution, refinement and analysis program.
J. Appl. Cryst. (2009). 42, 339-341.
;
_computing_publication_material
;
O. V. Dolomanov, L. J. Bourhis, R. J. Gildea, J. A. K. Howard and H. Puschmann,
OLEX2: a complete structure solution, refinement and analysis program.
J. Appl. Cryst. (2009). 42, 339-341.
;
_computing_structure_refinement
;
olex2.refine (L.J. Bourhis, O.V. Dolomanov, R.J. Gildea, J.A.K. Howard,
H. Puschmann, in preparation, 2011)
;
_computing_structure_solution
;
olex2.solve (L.J. Bourhis, O.V. Dolomanov, R.J. Gildea, J.A.K. Howard,
H. Puschmann, in preparation, 2011)
;
_diffrn_ambient_temperature 100.25(10)
_diffrn_detector_area_resol_mean 10.3756
_diffrn_measured_fraction_theta_full 0.994
_diffrn_measured_fraction_theta_max 0.916
_diffrn_measurement_details
;
  1 omega  -30.00   37.00   1.0000    2.0000
omega____ theta____ kappa____ phi______ frames
    -       11.6697  -37.0000  120.0000 67

  2 omega  -72.00   54.00   1.0000    2.0000
omega____ theta____ kappa____ phi______ frames
    -       11.6697    0.0000   30.0000 126

  3 omega  -91.00   22.00   1.0000    2.0000
omega____ theta____ kappa____ phi______ frames
    -      -11.8259  -77.0000 -180.0000 113

  4 omega  -88.00  -63.00   1.0000    2.0000
omega____ theta____ kappa____ phi______ frames
    -      -11.8259  -37.0000  -30.0000 25

  5 omega  -45.00   67.00   1.0000    2.0000
omega____ theta____ kappa____ phi______ frames
    -      -11.8259   77.0000  -90.0000 112
;
_diffrn_measurement_device_type 'SuperNova, Dual, Cu at zero, Atlas'
_diffrn_measurement_method '\w scans'
_diffrn_orient_matrix_UB_11 0.0362445000
_diffrn_orient_matrix_UB_12 -0.0316668000
_diffrn_orient_matrix_UB_13 0.0396504000
_diffrn_orient_matrix_UB_21 -0.0104610000
_diffrn_orient_matrix_UB_22 0.0217414000
_diffrn_orient_matrix_UB_23 0.0653430000
_diffrn_orient_matrix_UB_31 -0.0526106000
_diffrn_orient_matrix_UB_32 -0.0260926000
_diffrn_orient_matrix_UB_33 0.0063420000
_diffrn_radiation_monochromator mirror
_diffrn_radiation_type 'Mo K\a'
_diffrn_radiation_wavelength 0.7107
_diffrn_reflns_av_R_equivalents 0.0372
_diffrn_reflns_av_unetI/netI 0.0301
_diffrn_reflns_limit_h_max 15
_diffrn_reflns_limit_h_min -15
_diffrn_reflns_limit_k_max 20
_diffrn_reflns_limit_k_min -20
_diffrn_reflns_limit_l_max 11
_diffrn_reflns_limit_l_min -12
_diffrn_reflns_number 9094
_diffrn_reflns_theta_full 27.00
_diffrn_reflns_theta_max 29.43
_diffrn_reflns_theta_min 3.46
_diffrn_source 'SuperNova (Mo) X-ray Source'
_exptl_absorpt_coefficient_mu 5.213
_exptl_absorpt_correction_T_max 0.547
_exptl_absorpt_correction_T_min 0.288
_exptl_absorpt_correction_type gaussian
_exptl_absorpt_process_details
;
CrysAlisPro, Agilent Technologies,
Version 1.171.35.15 (release 03-08-2011 CrysAlis171 .NET)
(compiled Aug  3 2011,13:03:54)
Numerical absorption correction based on gaussian integration over
            a multifaceted crystal model
;
_exptl_crystal_colour colourless
_exptl_crystal_colour_primary colourless
_exptl_crystal_density_diffrn 1.667
_exptl_crystal_density_method 'not measured'
_exptl_crystal_description block
_exptl_crystal_F_000 776
_exptl_crystal_size_max 0.4496
_exptl_crystal_size_mid 0.2131
_exptl_crystal_size_min 0.15
_refine_diff_density_max 0.358
_refine_diff_density_min -0.498
_refine_diff_density_rms 0.094
_refine_ls_extinction_method none
_refine_ls_goodness_of_fit_ref 1.049
_refine_ls_hydrogen_treatment constr
_refine_ls_matrix_type full
_refine_ls_number_parameters 90
_refine_ls_number_reflns 1974
_refine_ls_number_restraints 0
_refine_ls_restrained_S_all 1.049
_refine_ls_R_factor_all 0.0321
_refine_ls_R_factor_gt 0.0240
_refine_ls_shift/su_max 0.001
_refine_ls_shift/su_mean 0.000
_refine_ls_structure_factor_coef Fsqd
_refine_ls_weighting_details 'calc w=1/[\s^2^(Fo^2^)+(0.0222P)^2^+1.4882P] where P=(Fo^2^+2Fc^2^)/3'
_refine_ls_weighting_scheme calc
_refine_ls_wR_factor_gt 0.0517
_refine_ls_wR_factor_ref 0.0554
_reflns_number_gt 1701
_reflns_number_total 1974
_reflns_threshold_expression >2sigma(I)
_cod_data_source_file jo401901x_si_001.cif
_cod_data_source_block uwm1b
_cod_original_cell_volume 1553.36(13)
_cod_database_code 4028979
_chemical_oxdiff_formula 'C14 B O2 H19 Br2'
_reflns_odcompleteness_completeness 99.64
_reflns_odcompleteness_iscentric 1
_reflns_odcompleteness_theta 26.32
_olex2_refinement_description
;
1. Others
 Fixed U12: C1(0) C4(0) B1(0)
 Fixed U23: C1(0) C4(0) B1(0)
 Fixed Uiso: H3(0.023) H4(0.025) H5A(0.022) H5B(0.022) H7A(0.031) H7B(0.031)
 H7C(0.031) H8A(0.037) H8B(0.037) H8C(0.037)
 Fixed X: C1(0.5) H3(0.6341) C4(0.5) H4(0.5) H5A(0.6371) H5B(0.6992)
 H7A(0.7021) H7B(0.6701) H7C(0.6716) H8A(0.4673) H8B(0.4457) H8C(0.3539) B1(0.5)
 Fixed Y: H3(-0.1275) H4(-0.2039) H5A(0.0934) H5B(0.0008) H7A(0.2664)
 H7B(0.3658) H7C(0.2928) H8A(0.3388) H8B(0.4046) H8C(0.3246)
 Fixed Z: C1(0.25) H3(0.1146) C4(0.25) H4(0.25) H5A(0.0401) H5B(0.0103)
 H7A(0.223) H7B(0.1806) H7C(0.057) H8A(-0.0306) H8B(0.0991) H8C(0.0642) B1(0.25)
;

loop_
_space_group_symop_id
_space_group_symop_operation_xyz
1 'x, y, z'
2 '-x, y, -z+1/2'
3 'x+1/2, y+1/2, z'
4 '-x+1/2, y+1/2, -z+1/2'
5 '-x, -y, -z'
6 'x, -y, z-1/2'
7 '-x+1/2, -y+1/2, -z'
8 'x+1/2, -y+1/2, z-1/2'

loop_
_atom_site_label
_atom_site_type_symbol
_atom_site_fract_x
_atom_site_fract_y
_atom_site_fract_z
_atom_site_U_iso_or_equiv
_atom_site_adp_type
_atom_site_occupancy
_atom_site_symmetry_multiplicity
_atom_site_calc_flag
_atom_site_refinement_flags
Br1 Br 0.816997(16) 0.072748(13) 0.21963(2) 0.02048(8) Uani 1 1 d .
O1 O 0.49649(12) 0.19469(8) 0.12679(14) 0.0164(3) Uani 1 1 d .
C1 C 0.5000 0.04276(18) 0.2500 0.0144(5) Uani 1 2 d S
C2 C 0.58116(16) -0.00499(13) 0.17032(19) 0.0153(4) Uani 1 1 d .
C3 C 0.57973(18) -0.09627(13) 0.1702(2) 0.0193(4) Uani 1 1 d .
H3 H 0.6341 -0.1275 0.1146 0.023 Uiso 1 1 calc R
C4 C 0.5000 -0.14168(19) 0.2500 0.0211(6) Uani 1 2 d S
H4 H 0.5000 -0.2039 0.2500 0.025 Uiso 1 2 calc SR
C5 C 0.67354(17) 0.04019(14) 0.0869(2) 0.0181(4) Uani 1 1 d .
H5A H 0.6371 0.0934 0.0401 0.022 Uiso 1 1 calc R
H5B H 0.6992 0.0008 0.0103 0.022 Uiso 1 1 calc R
C6 C 0.51762(17) 0.28595(12) 0.1701(2) 0.0160(4) Uani 1 1 d .
C7 C 0.65237(17) 0.30437(13) 0.1565(2) 0.0208(4) Uani 1 1 d .
H7A H 0.7021 0.2664 0.2230 0.031 Uiso 1 1 calc R
H7B H 0.6701 0.3658 0.1806 0.031 Uiso 1 1 calc R
H7C H 0.6716 0.2928 0.0570 0.031 Uiso 1 1 calc R
C8 C 0.43918(19) 0.34358(14) 0.0665(2) 0.0244(5) Uani 1 1 d .
H8A H 0.4673 0.3388 -0.0306 0.037 Uiso 1 1 calc R
H8B H 0.4457 0.4046 0.0991 0.037 Uiso 1 1 calc R
H8C H 0.3539 0.3246 0.0642 0.037 Uiso 1 1 calc R
B1 B 0.5000 0.1459(2) 0.2500 0.0146(6) Uani 1 2 d S

loop_
_atom_site_aniso_label
_atom_site_aniso_U_11
_atom_site_aniso_U_22
_atom_site_aniso_U_33
_atom_site_aniso_U_23
_atom_site_aniso_U_13
_atom_site_aniso_U_12
Br1 0.01579(11) 0.02410(12) 0.02115(12) 0.00182(8) -0.00078(7) -0.00327(8)
O1 0.0207(7) 0.0146(7) 0.0139(7) -0.0010(5) 0.0014(5) -0.0010(5)
C1 0.0129(12) 0.0176(13) 0.0123(12) 0.000 -0.0016(9) 0.000
C2 0.0134(9) 0.0196(10) 0.0122(9) -0.0006(7) -0.0027(7) -0.0005(7)
C3 0.0168(10) 0.0193(10) 0.0207(10) -0.0050(8) -0.0044(8) 0.0044(8)
C4 0.0213(14) 0.0159(14) 0.0249(15) 0.000 -0.0053(11) 0.000
C5 0.0135(9) 0.0257(10) 0.0149(9) -0.0026(8) -0.0005(7) 0.0012(8)
C6 0.0194(9) 0.0133(9) 0.0157(9) 0.0009(8) 0.0031(7) 0.0001(7)
C7 0.0216(10) 0.0195(10) 0.0225(10) 0.0006(8) 0.0081(8) -0.0010(8)
C8 0.0295(11) 0.0244(11) 0.0196(10) 0.0053(9) 0.0036(8) 0.0054(9)
B1 0.0104(13) 0.0217(16) 0.0114(13) 0.000 -0.0011(10) 0.000

loop_
_atom_type_symbol
_atom_type_description
_atom_type_scat_dispersion_real
_atom_type_scat_dispersion_imag
_atom_type_scat_source
C C 0.0033 0.0016 'International Tables Vol C Tables 4.2.6.8 and 6.1.1.4'
H H 0.0000 0.0000 'International Tables Vol C Tables 4.2.6.8 and 6.1.1.4'
B B 0.0013 0.0007 'International Tables Vol C Tables 4.2.6.8 and 6.1.1.4'
O O 0.0106 0.0060 'International Tables Vol C Tables 4.2.6.8 and 6.1.1.4'
Br Br -0.2901 2.4595 'International Tables Vol C Tables 4.2.6.8 and 6.1.1.4'

loop_
_exptl_crystal_face_index_h
_exptl_crystal_face_index_k
_exptl_crystal_face_index_l
_exptl_crystal_face_perp_dist
_exptl_oxdiff_crystal_face_indexfrac_h
_exptl_oxdiff_crystal_face_indexfrac_k
_exptl_oxdiff_crystal_face_indexfrac_l
_exptl_oxdiff_crystal_face_x
_exptl_oxdiff_crystal_face_y
_exptl_oxdiff_crystal_face_z
-3 -16 -8 0.1285 -3.0000 -15.9999 -8.0000 0.0807 -0.8392 0.5246
13 12 -1 0.0887 13.0001 11.9999 -1.0000 0.0515 0.0596 -1.0034
-13 -12 3 0.0969 -13.0001 -11.9999 3.0000 0.0278 0.0711 1.0161
10 -17 -1 0.1052 10.0000 -17.0000 -1.0000 0.8611 -0.5396 -0.0889
-11 15 0 0.0418 -11.0000 15.0000 -0.0000 -0.8737 0.4412 0.1873
-8 -8 10 0.1356 -8.0000 -7.9999 10.0000 0.3599 0.5632 0.6930
13 -10 2 0.1063 13.0000 -10.0000 2.0000 0.8671 -0.2227 -0.4103
-5 -21 1 0.1121 -5.0001 -20.9999 1.0000 0.5234 -0.3389 0.8173
0 -16 -9 0.1102 -0.0000 -15.9999 -9.0000 0.1498 -0.9359 0.3604
-1 16 9 0.1399 -1.0000 15.9999 9.0000 -0.1861 0.9464 -0.3078
10 -12 7 0.1213 10.0000 -12.0000 7.0000 1.0200 0.0919 -0.1686
0 -17 8 0.1166 -0.0000 -16.9999 8.0000 0.8555 0.1531 0.4943
-15 -3 -3 0.1014 -15.0000 -2.9999 -3.0000 -0.5676 -0.1043 0.8484
12 13 1 0.0926 12.0001 12.9998 1.0000 0.0629 0.2224 -0.9642

loop_
_geom_angle_atom_site_label_1
_geom_angle_atom_site_label_2
_geom_angle_atom_site_label_3
_geom_angle
_geom_angle_site_symmetry_1
_geom_angle_site_symmetry_3
B1 O1 C6 107.34(16) . .
C2 C1 C2 117.7(2) . 2_655
C2 C1 B1 121.17(12) 2_655 .
C2 C1 B1 121.17(12) . .
C1 C2 C5 121.32(18) . .
C3 C2 C1 120.70(19) . .
C3 C2 C5 117.95(17) . .
C2 C3 H3 119.7 . .
C4 C3 C2 120.6(2) . .
C4 C3 H3 119.7 . .
C3 C4 C3 119.7(3) . 2_655
C3 C4 H4 120.1 . .
C3 C4 H4 120.1 2_655 .
Br1 C5 H5A 109.8 . .
Br1 C5 H5B 109.8 . .
C2 C5 Br1 109.50(12) . .
C2 C5 H5A 109.8 . .
C2 C5 H5B 109.8 . .
H5A C5 H5B 108.2 . .
O1 C6 C6 102.37(9) . 2_655
O1 C6 C7 106.60(15) . .
O1 C6 C8 108.05(15) . .
C7 C6 C6 113.5(2) . 2_655
C8 C6 C6 115.31(16) . 2_655
C8 C6 C7 110.16(16) . .
C6 C7 H7A 109.5 . .
C6 C7 H7B 109.5 . .
C6 C7 H7C 109.5 . .
H7A C7 H7B 109.5 . .
H7A C7 H7C 109.5 . .
H7B C7 H7C 109.5 . .
C6 C8 H8A 109.5 . .
C6 C8 H8B 109.5 . .
C6 C8 H8C 109.5 . .
H8A C8 H8B 109.5 . .
H8A C8 H8C 109.5 . .
H8B C8 H8C 109.5 . .
O1 B1 O1 113.7(3) 2_655 .
O1 B1 C1 123.17(13) 2_655 .
O1 B1 C1 123.17(13) . .

loop_
_geom_bond_atom_site_label_1
_geom_bond_atom_site_label_2
_geom_bond_distance
_geom_bond_site_symmetry_2
Br1 C5 1.9809(19) .
O1 C6 1.464(2) .
O1 B1 1.363(2) .
C1 C2 1.410(2) 2_655
C1 C2 1.410(2) .
C1 B1 1.575(4) .
C2 C3 1.395(3) .
C2 C5 1.497(3) .
C3 H3 0.9500 .
C3 C4 1.381(3) .
C4 C3 1.381(3) 2_655
C4 H4 0.9500 .
C5 H5A 0.9900 .
C5 H5B 0.9900 .
C6 C6 1.564(4) 2_655
C6 C7 1.524(3) .
C6 C8 1.518(3) .
C7 H7A 0.9800 .
C7 H7B 0.9800 .
C7 H7C 0.9800 .
C8 H8A 0.9800 .
C8 H8B 0.9800 .
C8 H8C 0.9800 .
B1 O1 1.363(2) 2_655

loop_
_geom_torsion_atom_site_label_1
_geom_torsion_atom_site_label_2
_geom_torsion_atom_site_label_3
_geom_torsion_atom_site_label_4
_geom_torsion
_geom_torsion_site_symmetry_1
_geom_torsion_site_symmetry_4
C1 C2 C3 C4 -1.0(2) . .
C1 C2 C5 Br1 81.18(17) . .
C2 C1 C2 C3 0.51(12) 2_655 .
C2 C1 C2 C5 -177.77(18) 2_655 .
C2 C1 B1 O1 49.43(11) . .
C2 C1 B1 O1 -130.57(11) . 2_655
C2 C1 B1 O1 49.43(11) 2_655 2_655
C2 C1 B1 O1 -130.57(11) 2_655 .
C2 C3 C4 C3 0.52(12) . 2_655
C3 C2 C5 Br1 -97.15(17) . .
C5 C2 C3 C4 177.30(14) . .
C6 O1 B1 O1 8.99(8) . 2_655
C6 O1 B1 C1 -171.01(9) . .
B1 O1 C6 C6 -21.5(2) . 2_655
B1 O1 C6 C7 97.97(15) . .
B1 O1 C6 C8 -143.64(13) . .
B1 C1 C2 C3 -179.49(12) . .
B1 C1 C2 C5 2.23(18) . .
